data_2100023
loop_
_publ_author_name
'Richard E. Marsh'

_publ_section_title
;
 Space group <i>P</i>1: an update
;
_journal_issue 3
_journal_name_full 'Acta Crystallographica Section B'
_journal_page_first 359
_journal_page_last 359
_journal_paper_doi 10.1107/S0108768105009651
_journal_volume 61
_journal_year 2005
_chemical_formula_moiety '2(C9 H27 N3 O3 Cu), C6 H16 N2 O2 Cu, 4(C F3 O3 S)'
_chemical_formula_sum 'C28 H70 Cu3 F12 N8 O20 S4'
_space_group_crystal_system triclinic
_space_group_IT_number 2
_space_group_name_Hall '-P 1'
_space_group_name_H-M_alt 'P -1'
_symmetry_space_group_name_H-M 'P -1'
_audit_creation_method CRYM
_cell_angle_alpha 80.40
_cell_angle_beta 71.41
_cell_angle_gamma 85.14
_cell_formula_units_Z 1
_cell_length_a 10.3450
_cell_length_b 10.7200
_cell_length_c 13.6190
_cell_volume 1410.671
_cod_data_source_file bk0148.cif
_cod_data_source_block BOYPIO
_cod_depositor_comments
;
  Added moiety chemical formula and Z value from Marsh (2005) paper.
  The summary chemical formula is calculated from moiety formula using
  AdHocParser
  (svn://www.crystallography.net/cod-tools/trunk/Formulae/AdHocParser.yp,
  revision 1441.)

  Andrius Merkys
  2013-11-11
;
_cod_original_sg_symbol_H-M P-1
_cod_original_formula_sum 'not given'
_cod_database_code 2100023

loop_
_space_group_symop_id
_space_group_symop_operation_xyz
1 x,y,z
2 -x,-y,-z

loop_
_atom_site_label
_atom_site_fract_x
_atom_site_fract_y
_atom_site_fract_z
_atom_site_type_symbol
Cu1 -0.19990 0.13510 0.75610 Cu
Cu3 0.00000 0.50000 0.50000 Cu
O1 -0.17360 0.34600 0.79500 O
N1 -0.32410 0.13250 0.90440 N
C1 -0.25350 0.33850 0.89850 C
C2 -0.32100 0.23900 0.95250 C
C3 -0.39950 0.23250 1.06650 C
O2 -0.06690 0.14630 0.61610 O
N2 -0.04160 0.04810 0.79890 N
C4 0.05700 0.07900 0.61400 C
C5 0.05550 0.00300 0.71250 C
C6 0.18585 -0.06010 0.72205 C
O3 -0.30850 -0.05105 0.73695 O
N3 -0.34540 0.20890 0.68960 N
C7 -0.40500 -0.00450 0.68600 C
C8 -0.37650 0.12400 0.62700 C
C9 -0.48400 0.17900 0.57800 C
O7 -0.05100 0.33600 0.49100 O
N7 -0.07750 0.55850 0.38350 N
C19 -0.10200 0.33700 0.41150 C
C20 -0.11300 0.44750 0.35000 C
C21 -0.11850 0.45550 0.24900 C
S1 -0.31630 0.63095 0.64440 S
O9 -0.31020 0.69240 0.72790 O
O10 -0.29600 0.70750 0.54520 O
O11 -0.24470 0.50860 0.64020 O
C25 -0.49100 0.58650 0.68350 C
F1 -0.52750 0.51380 0.77310 F
F2 -0.57530 0.68840 0.69075 F
F3 -0.51400 0.52760 0.61320 F
S2 0.24120 0.17920 0.91265 S
O12 0.19640 0.22450 0.82630 O
O13 0.37800 0.17250 0.89550 O
O14 0.17750 0.06950 0.97050 O
C26 0.17450 0.29400 1.00750 C
F4 0.05250 0.32200 1.01400 F
F5 0.19600 0.25500 1.08850 F
F6 0.23350 0.39850 0.96400 F
